data_4131491
loop_
_publ_author_name
'B\'ecart, Diane'
'Diemer, Vincent'
'Sala\"un, Arnaud'
'Oiarbide, Mikel'
'Nelli, Yella Reddy'
'Kauffmann, Brice'
'Fischer, Lucile'
'Palomo, Claudio'
'Guichard, Gilles'

_publ_section_title
;
 Helical Oligourea Foldamers as Powerful Hydrogen Bonding Catalysts for
 Enantioselective C-C Bond-Forming Reactions.
;
_journal_issue 36
_journal_name_full 'Journal of the American Chemical Society'
_journal_page_first 12524
_journal_page_last 12532
_journal_paper_doi 10.1021/jacs.7b05802
_journal_volume 139
_journal_year 2017
_chemical_absolute_configuration rm
_chemical_formula_sum 'C46 H78 F6 N14 O6 S'
_chemical_formula_weight 1069.28
_space_group_crystal_system orthorhombic
_space_group_IT_number 19
_space_group_name_Hall 'P 2ac 2ab'
_space_group_name_H-M_alt 'P 21 21 21'
_atom_sites_solution_hydrogens geom
_audit_creation_method SHELXL-2014/7
_cell_angle_alpha 90
_cell_angle_beta 90
_cell_angle_gamma 90
_cell_formula_units_Z 4
_cell_length_a 15.2126(8)
_cell_length_b 15.6715(5)
_cell_length_c 23.6347(8)
_cell_measurement_reflns_used 8965
_cell_measurement_temperature 120(2)
_cell_measurement_theta_max 72.3
_cell_measurement_theta_min 2.9
_cell_volume 5634.6(4)
_computing_cell_refinement
;
CrystalClear-SM Expert 2.0 r4 (Rigaku, 2009)
;
_computing_data_collection
;
CrystalClear-SM Expert 2.0 r4 (Rigaku, 2009)
;
_computing_data_reduction
;
CrystalClear-SM Expert 2.0 r4 (Rigaku, 2009)
;
_computing_molecular_graphics 'Shelxle (B.Dittrich and coll, 2011)'
_computing_structure_refinement 'SHELXL-2014/7 (Sheldrick, 2014)'
_computing_structure_solution 'SHELXT (Sheldrick, 2015)'
_diffrn_ambient_temperature 120(2)
_diffrn_detector_area_resol_mean 10.0000
_diffrn_measured_fraction_theta_full 0.988
_diffrn_measured_fraction_theta_max 0.892
_diffrn_measurement_device_type
;
Rigaku RAXIS conversion
;
_diffrn_measurement_method 'profile data from \w-scans'
_diffrn_radiation_type CuK\a
_diffrn_radiation_wavelength 1.5418
_diffrn_reflns_av_R_equivalents 0.1024
_diffrn_reflns_av_unetI/netI 0.1277
_diffrn_reflns_Laue_measured_fraction_full 0.988
_diffrn_reflns_Laue_measured_fraction_max 0.892
_diffrn_reflns_limit_h_max 18
_diffrn_reflns_limit_h_min -9
_diffrn_reflns_limit_k_max 18
_diffrn_reflns_limit_k_min -8
_diffrn_reflns_limit_l_max 16
_diffrn_reflns_limit_l_min -29
_diffrn_reflns_number 16496
_diffrn_reflns_point_group_measured_fraction_full 0.989
_diffrn_reflns_point_group_measured_fraction_max 0.769
_diffrn_reflns_theta_full 72.286
_diffrn_reflns_theta_max 72.286
_diffrn_reflns_theta_min 3.384
_diffrn_source 'Rigaku MM007 rotating anode'
_exptl_absorpt_coefficient_mu 1.164
_exptl_absorpt_correction_T_max 1.000
_exptl_absorpt_correction_T_min 0.700
_exptl_absorpt_correction_type multi-scan
_exptl_crystal_colour colorless
_exptl_crystal_density_diffrn 1.260
_exptl_crystal_description needle
_exptl_crystal_F_000 2280
_exptl_crystal_size_max 0.4
_exptl_crystal_size_mid 0.06
_exptl_crystal_size_min 0.06
_refine_diff_density_max 0.828
_refine_diff_density_min -0.311
_refine_diff_density_rms 0.104
_refine_ls_abs_structure_details
;
 Flack x determined using 1225 quotients [(I+)-(I-)]/[(I+)+(I-)]
 (Parsons, Flack and Wagner, Acta Cryst. B69 (2013) 249-259).
;
_refine_ls_abs_structure_Flack 0.04(2)
_refine_ls_extinction_method none
_refine_ls_goodness_of_fit_ref 1.121
_refine_ls_hydrogen_treatment constr
_refine_ls_matrix_type full
_refine_ls_number_parameters 668
_refine_ls_number_reflns 8560
_refine_ls_number_restraints 18
_refine_ls_restrained_S_all 1.152
_refine_ls_R_factor_all 0.1131
_refine_ls_R_factor_gt 0.0986
_refine_ls_shift/su_max 0.000
_refine_ls_shift/su_mean 0.000
_refine_ls_structure_factor_coef Fsqd
_refine_ls_weighting_details 'w=1/[\s^2^(Fo^2^)+(0.0872P)^2^+1.4290P] where P=(Fo^2^+2Fc^2^)/3'
_refine_ls_weighting_scheme calc
_refine_ls_wR_factor_gt 0.2249
_refine_ls_wR_factor_ref 0.2685
_reflns_Friedel_coverage 0.565
_reflns_Friedel_fraction_full 0.989
_reflns_Friedel_fraction_max 0.618
_reflns_number_gt 6063
_reflns_number_total 8560
_reflns_threshold_expression 'I > 2\s(I)'
_cod_data_source_file ja7b05802_si_005.cif
_cod_data_source_block shelx_hexapro_a
_cod_depositor_comments
;
The following automatic conversions were performed:

data item '_exptl_absorpt_correction_type' value 'Multi-scan' was
changed to 'multi-scan' in accordance with the
/home/saulius/struct/COD-crude-data/automatic-downloads/DataCite-retrospective/ACS/depositions/lib/dictionaries/cif_core.dic
dictionary named 'cif_core.dic' version 2.4.2 last updated on
2011-04-26.

Automatic conversion script
Id: cif_fix_values 6909 2019-04-08 15:41:33Z antanas 
;
_cod_database_code 4131491
_shelx_shelxl_version_number 2014/7
_shelx_space_group_comment
;
The symmetry employed for this shelxl refinement is uniquely defined
by the following loop, which should always be used as a source of
symmetry information in preference to the above space-group names.
They are only intended as comments.
;

loop_
_space_group_symop_operation_xyz
'x, y, z'
'-x+1/2, -y, z+1/2'
'-x, y+1/2, -z+1/2'
'x+1/2, -y+1/2, -z'

loop_
_atom_site_label
_atom_site_type_symbol
_atom_site_fract_x
_atom_site_fract_y
_atom_site_fract_z
_atom_site_U_iso_or_equiv
_atom_site_adp_type
_atom_site_occupancy
_atom_site_site_symmetry_order
_atom_site_calc_flag
_atom_site_refinement_flags_posn
_atom_site_refinement_flags_adp
S1 S 0.32575(15) 0.44466(15) 0.68570(8) 0.0601(6) Uani 1 1 d . .
C1 C 0.1153(6) 0.4577(6) 0.5214(3) 0.062(2) Uani 1 1 d . .
H1 H 0.1080 0.4651 0.4826 0.074 Uiso 1 1 calc R U
O1 O 0.4630(4) 0.2537(4) 0.7386(2) 0.0594(14) Uani 1 1 d . .
N1 N 0.1534(5) 0.4257(5) 0.6962(2) 0.068(2) Uani 1 1 d . .
H1A H 0.1082 0.4232 0.7179 0.082 Uiso 1 1 calc R U
F1 F 0.1801(5) 0.3251(5) 0.4545(2) 0.113(3) Uani 1 1 d . .
O2 O 0.6084(4) 0.3168(4) 0.6251(2) 0.0573(14) Uani 1 1 d . .
C2 C 0.0724(6) 0.5094(6) 0.5594(3) 0.059(2) Uani 1 1 d . .
N2 N 0.2331(4) 0.3902(5) 0.7738(2) 0.0534(16) Uani 1 1 d . .
H2 H 0.1829 0.3820 0.7897 0.064 Uiso 1 1 calc R U
F2 F 0.2954(5) 0.3691(6) 0.4896(3) 0.132(3) Uani 1 1 d . .
N3 N 0.3187(5) 0.2292(5) 0.7596(2) 0.0586(17) Uani 1 1 d . .
H3A H 0.2714 0.2027 0.7501 0.070 Uiso 1 1 calc R U
C3 C 0.0866(6) 0.5001(6) 0.6172(3) 0.055(2) Uani 1 1 d . .
H3B H 0.0601 0.5382 0.6421 0.066 Uiso 1 1 calc R U
O3 O 0.6941(4) 0.4245(4) 0.7940(2) 0.0572(14) Uani 1 1 d . .
F3 F 0.2376(6) 0.2620(5) 0.5235(3) 0.126(3) Uani 1 1 d . .
N4 N 0.3760(4) 0.1857(4) 0.6744(2) 0.0493(15) Uani 1 1 d . .
C4 C 0.1379(5) 0.4371(6) 0.6381(3) 0.0526(19) Uani 1 1 d . .
O4 O 0.8406(4) 0.2266(4) 0.7431(2) 0.0607(15) Uani 1 1 d . .
F4 F 0.0535(8) 0.6437(6) 0.5204(6) 0.198(5) Uani 1 1 d . U
N5 N 0.4627(5) 0.3159(4) 0.6044(2) 0.0522(15) Uani 1 1 d . .
H5A H 0.4149 0.3450 0.6028 0.063 Uiso 1 1 calc R U
C5 C 0.1788(6) 0.3826(6) 0.6000(3) 0.060(2) Uani 1 1 d . .
H5B H 0.2128 0.3378 0.6135 0.072 Uiso 1 1 calc R U
O5 O 0.9949(4) 0.4324(6) 0.7503(2) 0.079(2) Uani 1 1 d . .
F5 F -0.0340(8) 0.5571(6) 0.4997(4) 0.197(5) Uani 1 1 d . U
F6 F -0.0341(7) 0.6140(6) 0.5750(4) 0.154(3) Uani 1 1 d . U
C6 C 0.1698(5) 0.3940(6) 0.5426(3) 0.0534(18) Uani 1 1 d . .
O6 O 1.1017(4) 0.2743(4) 0.8298(2) 0.0686(16) Uani 1 1 d . .
N6 N 0.5274(4) 0.4396(4) 0.6347(2) 0.0504(15) Uani 1 1 d . .
H6 H 0.4793 0.4646 0.6253 0.060 Uiso 1 1 calc R U
N7 N 0.5544(4) 0.4245(4) 0.7563(2) 0.0510(16) Uani 1 1 d . .
C7 C 0.2174(7) 0.3372(7) 0.5032(3) 0.068(3) Uani 1 1 d . .
N9 N 0.6966(5) 0.2189(4) 0.7252(2) 0.0538(16) Uani 1 1 d . .
H9 H 0.6557 0.2232 0.7002 0.065 Uiso 1 1 calc R U
C9 C 0.2339(5) 0.4182(5) 0.7211(3) 0.0490(18) Uani 1 1 d . .
N8 N 0.5989(4) 0.3126(5) 0.8093(2) 0.0550(16) Uani 1 1 d . .
H8A H 0.5659 0.2858 0.7839 0.066 Uiso 1 1 calc R U
H8B H 0.5649 0.3227 0.8392 0.066 Uiso 1 1 calc R U
C8 C 0.0119(10) 0.5756(7) 0.5383(4) 0.090(3) Uani 1 1 d . U
N10 N 0.7868(5) 0.2909(5) 0.6642(2) 0.0628(19) Uani 1 1 d . .
H10 H 0.7426 0.2945 0.6417 0.075 Uiso 1 1 calc R U
C10 C 0.3106(6) 0.3727(5) 0.8060(3) 0.0519(19) Uani 1 1 d . .
H10A H 0.3604 0.3916 0.7829 0.062 Uiso 1 1 calc R U
N11 N 0.8497(5) 0.4386(5) 0.7281(2) 0.0587(18) Uani 1 1 d . .
H11 H 0.7972 0.4474 0.7403 0.070 Uiso 1 1 calc R U
C11 C 0.3155(8) 0.4225(6) 0.8610(3) 0.071(3) Uani 1 1 d . .
H11A H 0.3709 0.4064 0.8791 0.086 Uiso 1 1 calc R U
C12 C 0.3214(9) 0.5168(7) 0.8488(4) 0.092(4) Uani 1 1 d . .
H12A H 0.3150 0.5482 0.8834 0.138 Uiso 1 1 calc R U
H12B H 0.2755 0.5328 0.8230 0.138 Uiso 1 1 calc R U
H12C H 0.3775 0.5295 0.8322 0.138 Uiso 1 1 calc R U
N12 N 0.8928(5) 0.4394(5) 0.8209(2) 0.0597(18) Uani 1 1 d . .
H12 H 0.8396 0.4525 0.8298 0.072 Uiso 1 1 calc R U
C13 C 0.2436(8) 0.4029(8) 0.9029(4) 0.091(4) Uani 1 1 d . .
H13A H 0.2551 0.4322 0.9378 0.137 Uiso 1 1 calc R U
H13B H 0.2416 0.3425 0.9096 0.137 Uiso 1 1 calc R U
H13C H 0.1881 0.4215 0.8879 0.137 Uiso 1 1 calc R U
N13 N 0.9533(5) 0.2663(5) 0.8385(3) 0.0628(18) Uani 1 1 d . .
H13 H 0.9054 0.2430 0.8269 0.075 Uiso 1 1 calc R U
N14 N 1.0211(5) 0.1935(7) 0.7685(3) 0.091(3) Uani 1 1 d . .
H14 H 0.9704 0.1755 0.7577 0.110 Uiso 1 1 calc R U
C14 C 0.3202(7) 0.2769(6) 0.8131(3) 0.061(2) Uani 1 1 d . .
H14A H 0.3752 0.2653 0.8323 0.073 Uiso 1 1 calc R U
H14B H 0.2729 0.2564 0.8370 0.073 Uiso 1 1 calc R U
C19 C 0.4510(6) 0.1646(5) 0.6368(3) 0.055(2) Uani 1 1 d . .
H19 H 0.5056 0.1613 0.6586 0.066 Uiso 1 1 calc R U
C18 C 0.4252(6) 0.0760(5) 0.6143(3) 0.059(2) Uani 1 1 d . .
H18A H 0.4523 0.0648 0.5779 0.071 Uiso 1 1 calc R U
H18B H 0.4421 0.0315 0.6407 0.071 Uiso 1 1 calc R U
C17 C 0.3252(6) 0.0817(6) 0.6090(3) 0.062(2) Uani 1 1 d . .
H17A H 0.2985 0.0256 0.6110 0.075 Uiso 1 1 calc R U
H17B H 0.3084 0.1085 0.5736 0.075 Uiso 1 1 calc R U
C16 C 0.2978(6) 0.1367(6) 0.6596(3) 0.055(2) Uani 1 1 d . .
H16A H 0.2497 0.1744 0.6494 0.066 Uiso 1 1 calc R U
H16B H 0.2794 0.1011 0.6911 0.066 Uiso 1 1 calc R U
C15 C 0.3891(6) 0.2252(6) 0.7246(3) 0.0533(19) Uani 1 1 d . .
C20 C 0.4609(6) 0.2272(6) 0.5881(3) 0.060(2) Uani 1 1 d . .
H20A H 0.5149 0.2141 0.5680 0.072 Uiso 1 1 calc R U
H20B H 0.4126 0.2186 0.5619 0.072 Uiso 1 1 calc R U
C21 C 0.5380(6) 0.3551(6) 0.6222(3) 0.0523(19) Uani 1 1 d . .
C22 C 0.5958(5) 0.4887(5) 0.6635(3) 0.0475(17) Uani 1 1 d . .
H22 H 0.6511 0.4567 0.6624 0.057 Uiso 1 1 calc R U
C23 C 0.6088(7) 0.5741(6) 0.6342(3) 0.066(2) Uani 1 1 d . .
H23A H 0.6583 0.6026 0.6519 0.080 Uiso 1 1 calc R U
H23B H 0.5572 0.6088 0.6413 0.080 Uiso 1 1 calc R U
C24 C 0.6248(7) 0.5730(6) 0.5702(3) 0.065(2) Uani 1 1 d . .
H24 H 0.5744 0.5451 0.5522 0.078 Uiso 1 1 calc R U
C25 C 0.6303(11) 0.6642(7) 0.5477(4) 0.105(5) Uani 1 1 d . .
H25A H 0.6286 0.6632 0.5071 0.157 Uiso 1 1 calc R U
H25B H 0.6842 0.6899 0.5600 0.157 Uiso 1 1 calc R U
H25C H 0.5815 0.6967 0.5617 0.157 Uiso 1 1 calc R U
C26 C 0.7077(8) 0.5224(9) 0.5549(3) 0.092(4) Uani 1 1 d . .
H26A H 0.7148 0.5217 0.5145 0.138 Uiso 1 1 calc R U
H26B H 0.7021 0.4650 0.5685 0.138 Uiso 1 1 calc R U
H26C H 0.7580 0.5488 0.5720 0.138 Uiso 1 1 calc R U
C27 C 0.5702(7) 0.5037(5) 0.7246(3) 0.061(2) Uani 1 1 d . .
H27A H 0.6167 0.5356 0.7431 0.073 Uiso 1 1 calc R U
H27B H 0.5174 0.5383 0.7256 0.073 Uiso 1 1 calc R U
C28 C 0.6217(6) 0.3897(6) 0.7869(3) 0.056(2) Uani 1 1 d . .
C29 C 0.6694(6) 0.2516(6) 0.8278(3) 0.0550(19) Uani 1 1 d . .
H29 H 0.7255 0.2822 0.8293 0.066 Uiso 1 1 calc R U
C30 C 0.6502(7) 0.2151(7) 0.8854(3) 0.073(3) Uani 1 1 d . .
H30 H 0.5950 0.1830 0.8840 0.088 Uiso 1 1 calc R U
C31 C 0.7257(9) 0.1551(8) 0.9050(4) 0.100(4) Uani 1 1 d . .
H31A H 0.7149 0.1369 0.9431 0.150 Uiso 1 1 calc R U
H31B H 0.7806 0.1852 0.9033 0.150 Uiso 1 1 calc R U
H31C H 0.7282 0.1062 0.8806 0.150 Uiso 1 1 calc R U
C32 C 0.6429(10) 0.2851(9) 0.9292(4) 0.108(5) Uani 1 1 d . .
H32A H 0.6381 0.2602 0.9662 0.162 Uiso 1 1 calc R U
H32B H 0.5916 0.3190 0.9216 0.162 Uiso 1 1 calc R U
H32C H 0.6943 0.3206 0.9276 0.162 Uiso 1 1 calc R U
C33 C 0.6750(7) 0.1827(5) 0.7810(3) 0.061(2) Uani 1 1 d . .
H33A H 0.7195 0.1412 0.7912 0.073 Uiso 1 1 calc R U
H33B H 0.6191 0.1531 0.7785 0.073 Uiso 1 1 calc R U
C34 C 0.7781(5) 0.2454(6) 0.7121(3) 0.0488(17) Uani 1 1 d . .
C35 C 0.8679(5) 0.3339(6) 0.6492(3) 0.0522(19) Uani 1 1 d . .
H35 H 0.9169 0.3055 0.6684 0.063 Uiso 1 1 calc R U
C36 C 0.8830(7) 0.3295(7) 0.5857(3) 0.074(3) Uani 1 1 d . .
H36A H 0.9373 0.3573 0.5764 0.110 Uiso 1 1 calc R U
H36B H 0.8355 0.3574 0.5664 0.110 Uiso 1 1 calc R U
H36C H 0.8856 0.2708 0.5740 0.110 Uiso 1 1 calc R U
C37 C 0.8642(7) 0.4270(6) 0.6687(3) 0.070(3) Uani 1 1 d . .
H37A H 0.9191 0.4545 0.6585 0.083 Uiso 1 1 calc R U
H37B H 0.8175 0.4556 0.6482 0.083 Uiso 1 1 calc R U
C38 C 0.9178(5) 0.4359(6) 0.7657(3) 0.0549(19) Uani 1 1 d . .
C39 C 0.9579(7) 0.4205(6) 0.8657(3) 0.062(2) Uani 1 1 d . .
H39 H 1.0167 0.4289 0.8497 0.074 Uiso 1 1 calc R U
C40 C 0.9479(7) 0.4801(6) 0.9166(3) 0.065(2) Uani 1 1 d . .
H40A H 0.8903 0.4712 0.9331 0.078 Uiso 1 1 calc R U
H40B H 0.9912 0.4641 0.9449 0.078 Uiso 1 1 calc R U
C41 C 0.9585(8) 0.5740(6) 0.9041(4) 0.073(3) Uani 1 1 d . .
H41 H 0.9106 0.5915 0.8789 0.088 Uiso 1 1 calc R U
C42 C 1.0469(7) 0.5932(7) 0.8742(4) 0.082(3) Uani 1 1 d . .
H42A H 1.0502 0.6530 0.8655 0.123 Uiso 1 1 calc R U
H42B H 1.0506 0.5608 0.8398 0.123 Uiso 1 1 calc R U
H42C H 1.0946 0.5779 0.8987 0.123 Uiso 1 1 calc R U
C43 C 0.9514(10) 0.6253(8) 0.9588(4) 0.105(5) Uani 1 1 d . .
H43A H 0.9536 0.6851 0.9502 0.158 Uiso 1 1 calc R U
H43B H 0.9995 0.6108 0.9833 0.158 Uiso 1 1 calc R U
H43C H 0.8969 0.6122 0.9773 0.158 Uiso 1 1 calc R U
C44 C 0.9504(7) 0.3272(6) 0.8850(3) 0.066(2) Uani 1 1 d . .
H44A H 0.9981 0.3148 0.9110 0.079 Uiso 1 1 calc R U
H44B H 0.8956 0.3199 0.9054 0.079 Uiso 1 1 calc R U
C45 C 1.0287(7) 0.2462(6) 0.8139(4) 0.066(2) Uani 1 1 d . .
C46 C 1.1006(8) 0.1681(9) 0.7385(5) 0.104(4) Uani 1 1 d . .
H46A H 1.0890 0.1175 0.7168 0.156 Uiso 1 1 calc R U
H46B H 1.1465 0.1567 0.7653 0.156 Uiso 1 1 calc R U
H46C H 1.1186 0.2132 0.7136 0.156 Uiso 1 1 calc R U

loop_
_atom_site_aniso_label
_atom_site_aniso_U_11
_atom_site_aniso_U_22
_atom_site_aniso_U_33
_atom_site_aniso_U_23
_atom_site_aniso_U_13
_atom_site_aniso_U_12
S1 0.0588(12) 0.0694(14) 0.0522(10) 0.0028(9) 0.0046(9) 0.0020(11)
C1 0.065(5) 0.073(6) 0.048(4) 0.007(4) 0.001(4) -0.007(5)
O1 0.053(3) 0.069(4) 0.056(3) -0.008(3) -0.006(2) 0.006(3)
N1 0.068(5) 0.093(6) 0.043(3) 0.003(3) 0.006(3) 0.028(4)
F1 0.127(6) 0.144(6) 0.067(3) -0.040(4) -0.024(3) 0.031(5)
O2 0.050(3) 0.055(3) 0.067(3) -0.007(3) -0.010(3) 0.001(3)
C2 0.051(5) 0.062(6) 0.062(5) -0.006(4) -0.008(4) 0.004(4)
N2 0.048(4) 0.069(5) 0.043(3) 0.000(3) 0.001(3) 0.006(4)
F2 0.103(5) 0.144(8) 0.149(6) -0.061(5) 0.058(5) -0.023(5)
N3 0.064(4) 0.059(4) 0.052(3) -0.004(3) 0.004(3) 0.001(4)
C3 0.048(4) 0.057(5) 0.061(4) 0.001(4) -0.003(4) 0.008(4)
O3 0.044(3) 0.058(4) 0.070(3) -0.011(3) -0.007(2) -0.007(3)
F3 0.187(9) 0.108(6) 0.083(4) 0.009(4) 0.023(4) 0.055(6)
N4 0.053(4) 0.049(4) 0.046(3) -0.009(3) -0.005(3) -0.016(3)
C4 0.043(4) 0.072(5) 0.043(4) 0.003(4) -0.006(3) 0.001(4)
O4 0.054(3) 0.069(4) 0.059(3) 0.002(3) -0.004(3) 0.007(3)
F4 0.179(9) 0.114(7) 0.302(12) 0.097(7) -0.020(8) 0.034(6)
N5 0.051(4) 0.050(4) 0.056(3) -0.004(3) -0.005(3) -0.004(3)
C5 0.056(5) 0.080(6) 0.045(4) 0.006(4) -0.003(4) 0.005(5)
O5 0.048(3) 0.133(7) 0.055(3) 0.002(4) 0.006(2) -0.007(4)
F5 0.268(11) 0.123(6) 0.199(7) -0.066(6) -0.169(8) 0.099(7)
F6 0.191(9) 0.130(7) 0.143(6) -0.009(5) -0.033(5) 0.082(6)
C6 0.050(4) 0.055(5) 0.055(4) -0.001(3) -0.003(3) -0.002(4)
O6 0.056(4) 0.067(4) 0.083(4) -0.006(3) -0.018(3) 0.000(3)
N6 0.048(3) 0.047(4) 0.056(3) -0.003(3) 0.004(3) 0.007(3)
N7 0.048(4) 0.056(4) 0.049(3) 0.004(3) 0.001(3) -0.005(3)
C7 0.071(6) 0.086(7) 0.046(4) -0.004(4) 0.007(4) 0.010(6)
N9 0.055(4) 0.055(4) 0.051(3) -0.009(3) -0.007(3) 0.001(3)
C9 0.044(4) 0.060(5) 0.043(3) 0.008(3) 0.003(3) -0.008(4)
N8 0.053(4) 0.061(4) 0.052(3) 0.010(3) 0.003(3) -0.001(4)
C8 0.136(9) 0.065(6) 0.070(5) 0.005(4) -0.034(5) 0.036(6)
N10 0.069(5) 0.070(5) 0.049(3) 0.002(3) -0.009(3) -0.015(4)
C10 0.055(5) 0.060(5) 0.041(3) 0.009(3) -0.007(3) 0.007(4)
N11 0.057(4) 0.075(5) 0.044(3) -0.004(3) 0.002(3) -0.003(4)
C11 0.103(8) 0.064(6) 0.047(4) -0.011(4) 0.001(5) 0.005(5)
C12 0.129(11) 0.065(7) 0.082(6) -0.012(5) -0.007(7) -0.014(7)
N12 0.058(4) 0.078(5) 0.043(3) -0.001(3) 0.004(3) 0.006(4)
C13 0.124(10) 0.088(8) 0.060(5) -0.022(5) 0.008(6) 0.007(8)
N13 0.060(4) 0.061(5) 0.067(4) -0.012(3) 0.014(3) -0.005(4)
N14 0.044(4) 0.133(8) 0.098(6) -0.070(6) 0.000(4) 0.004(5)
C14 0.089(7) 0.060(5) 0.033(3) -0.002(3) -0.008(4) 0.008(5)
C19 0.060(5) 0.060(5) 0.046(4) -0.015(3) 0.003(4) -0.007(4)
C18 0.071(6) 0.052(5) 0.056(4) -0.015(4) 0.002(4) 0.002(4)
C17 0.072(6) 0.060(5) 0.055(4) -0.004(4) 0.008(4) -0.014(5)
C16 0.052(4) 0.063(5) 0.049(4) 0.003(4) -0.004(3) -0.007(4)
C15 0.065(5) 0.055(5) 0.040(3) 0.006(3) -0.009(4) 0.015(4)
C20 0.060(5) 0.069(6) 0.051(4) -0.002(4) 0.005(4) -0.015(5)
C21 0.059(5) 0.054(5) 0.044(4) 0.000(3) -0.002(3) -0.002(4)
C22 0.041(4) 0.045(4) 0.056(4) -0.008(3) -0.007(3) -0.011(3)
C23 0.095(7) 0.049(5) 0.055(4) -0.002(4) -0.005(4) -0.014(5)
C24 0.082(6) 0.066(6) 0.047(4) 0.008(4) -0.014(4) -0.017(5)
C25 0.185(15) 0.070(7) 0.059(5) 0.013(5) -0.021(7) -0.024(9)
C26 0.091(8) 0.139(11) 0.047(4) 0.005(6) 0.005(5) 0.008(8)
C27 0.083(7) 0.044(5) 0.057(4) 0.000(3) 0.000(4) -0.015(4)
C28 0.065(5) 0.059(5) 0.043(4) -0.009(3) 0.001(4) -0.001(5)
C29 0.061(5) 0.053(5) 0.051(4) 0.002(3) -0.010(4) 0.004(4)
C30 0.079(7) 0.091(8) 0.050(4) 0.016(4) -0.007(4) 0.015(6)
C31 0.137(12) 0.091(9) 0.072(6) -0.001(6) -0.016(7) 0.021(8)
C32 0.138(12) 0.130(11) 0.056(5) -0.004(6) -0.003(6) 0.040(10)
C33 0.087(7) 0.041(4) 0.053(4) 0.000(3) -0.002(4) 0.004(5)
C34 0.034(3) 0.059(5) 0.053(4) -0.002(3) -0.008(3) 0.004(4)
C35 0.031(3) 0.070(5) 0.056(4) -0.008(4) -0.001(3) 0.004(4)
C36 0.080(7) 0.086(7) 0.055(4) -0.004(4) 0.003(4) -0.003(6)
C37 0.098(7) 0.074(6) 0.036(4) 0.007(4) 0.001(4) 0.005(6)
C38 0.051(4) 0.062(5) 0.052(4) -0.007(4) 0.003(3) 0.002(4)
C39 0.070(6) 0.068(6) 0.048(4) 0.005(4) -0.006(4) -0.015(5)
C40 0.086(7) 0.068(6) 0.042(4) -0.009(4) -0.004(4) -0.020(5)
C41 0.102(8) 0.058(6) 0.059(5) 0.004(4) -0.005(5) -0.006(6)
C42 0.082(7) 0.076(7) 0.087(6) 0.003(5) 0.009(5) -0.029(6)
C43 0.157(13) 0.086(9) 0.073(6) -0.013(6) 0.026(7) -0.023(9)
C44 0.089(7) 0.064(6) 0.045(4) -0.008(4) -0.004(4) -0.006(5)
C45 0.067(6) 0.057(5) 0.072(5) -0.014(4) -0.011(4) -0.013(5)
C46 0.079(8) 0.113(11) 0.120(8) -0.056(8) 0.002(7) 0.005(8)

loop_
_atom_type_symbol
_atom_type_description
_atom_type_scat_dispersion_real
_atom_type_scat_dispersion_imag
_atom_type_scat_source
C C 0.0181 0.0091 'International Tables Vol C Tables 4.2.6.8 and 6.1.1.4'
H H 0.0000 0.0000 'International Tables Vol C Tables 4.2.6.8 and 6.1.1.4'
F F 0.0727 0.0534 'International Tables Vol C Tables 4.2.6.8 and 6.1.1.4'
N N 0.0311 0.0180 'International Tables Vol C Tables 4.2.6.8 and 6.1.1.4'
O O 0.0492 0.0322 'International Tables Vol C Tables 4.2.6.8 and 6.1.1.4'
S S 0.3331 0.5567 'International Tables Vol C Tables 4.2.6.8 and 6.1.1.4'

loop_
_geom_angle_atom_site_label_1
_geom_angle_atom_site_label_2
_geom_angle_atom_site_label_3
_geom_angle
C2 C1 C6 118.0(7)
C2 C1 H1 121.0
C6 C1 H1 121.0
C9 N1 C4 125.8(7)
C9 N1 H1A 117.1
C4 N1 H1A 117.1
C1 C2 C3 120.5(8)
C1 C2 C8 119.3(8)
C3 C2 C8 120.2(8)
C9 N2 C10 123.9(7)
C9 N2 H2 118.1
C10 N2 H2 118.1
C15 N3 C14 122.4(8)
C15 N3 H3A 118.8
C14 N3 H3A 118.8
C4 C3 C2 121.7(8)
C4 C3 H3B 119.2
C2 C3 H3B 119.2
C15 N4 C16 124.9(7)
C15 N4 C19 120.9(7)
C16 N4 C19 111.5(6)
C3 C4 C5 118.1(7)
C3 C4 N1 123.2(7)
C5 C4 N1 118.7(7)
C21 N5 C20 122.1(8)
C21 N5 H5A 118.9
C20 N5 H5A 118.9
C6 C5 C4 121.1(8)
C6 C5 H5B 119.5
C4 C5 H5B 119.5
C5 C6 C1 120.5(8)
C5 C6 C7 119.8(8)
C1 C6 C7 119.7(7)
C21 N6 C22 121.8(7)
C21 N6 H6 119.1
C22 N6 H6 119.1
C28 N7 C27 119.0(7)
F1 C7 F3 107.2(9)
F1 C7 F2 103.4(8)
F3 C7 F2 102.6(10)
F1 C7 C6 115.7(8)
F3 C7 C6 115.1(7)
F2 C7 C6 111.4(9)
C34 N9 C33 122.1(7)
C34 N9 H9 119.0
C33 N9 H9 119.0
N2 C9 N1 115.3(7)
N2 C9 S1 124.0(6)
N1 C9 S1 120.7(5)
C28 N8 C29 119.7(7)
C28 N8 H8A 107.4
C29 N8 H8A 107.4
C28 N8 H8B 107.4
C29 N8 H8B 107.4
H8A N8 H8B 106.9
F5 C8 F6 108.5(13)
F5 C8 F4 103.6(11)
F6 C8 F4 95.8(11)
F5 C8 C2 117.2(10)
F6 C8 C2 116.7(9)
F4 C8 C2 112.3(12)
C34 N10 C35 122.5(7)
C34 N10 H10 118.8
C35 N10 H10 118.8
N2 C10 C14 109.1(7)
N2 C10 C11 113.4(7)
C14 C10 C11 114.2(6)
N2 C10 H10A 106.5
C14 C10 H10A 106.5
C11 C10 H10A 106.5
C38 N11 C37 121.2(7)
C38 N11 H11 119.4
C37 N11 H11 119.4
C13 C11 C12 111.6(9)
C13 C11 C10 115.0(8)
C12 C11 C10 110.0(7)
C13 C11 H11A 106.5
C12 C11 H11A 106.5
C10 C11 H11A 106.5
C11 C12 H12A 109.5
C11 C12 H12B 109.5
H12A C12 H12B 109.5
C11 C12 H12C 109.5
H12A C12 H12C 109.5
H12B C12 H12C 109.5
C38 N12 C39 119.4(7)
C38 N12 H12 120.3
C39 N12 H12 120.3
C11 C13 H13A 109.5
C11 C13 H13B 109.5
H13A C13 H13B 109.5
C11 C13 H13C 109.5
H13A C13 H13C 109.5
H13B C13 H13C 109.5
C45 N13 C44 120.9(8)
C45 N13 H13 119.6
C44 N13 H13 119.6
C45 N14 C46 118.6(8)
C45 N14 H14 120.7
C46 N14 H14 120.7
N3 C14 C10 114.1(6)
N3 C14 H14A 108.7
C10 C14 H14A 108.7
N3 C14 H14B 108.7
C10 C14 H14B 108.7
H14A C14 H14B 107.6
N4 C19 C20 112.8(7)
N4 C19 C18 102.2(7)
C20 C19 C18 110.3(6)
N4 C19 H19 110.4
C20 C19 H19 110.4
C18 C19 H19 110.4
C17 C18 C19 103.2(7)
C17 C18 H18A 111.1
C19 C18 H18A 111.1
C17 C18 H18B 111.1
C19 C18 H18B 111.1
H18A C18 H18B 109.1
C18 C17 C16 103.8(7)
C18 C17 H17A 111.0
C16 C17 H17A 111.0
C18 C17 H17B 111.0
C16 C17 H17B 111.0
H17A C17 H17B 109.0
N4 C16 C17 105.1(7)
N4 C16 H16A 110.7
C17 C16 H16A 110.7
N4 C16 H16B 110.7
C17 C16 H16B 110.7
H16A C16 H16B 108.8
O1 C15 N4 121.8(8)
O1 C15 N3 122.1(7)
N4 C15 N3 116.0(8)
N5 C20 C19 114.9(6)
N5 C20 H20A 108.5
C19 C20 H20A 108.5
N5 C20 H20B 108.5
C19 C20 H20B 108.5
H20A C20 H20B 107.5
O2 C21 N6 124.3(8)
O2 C21 N5 121.9(8)
N6 C21 N5 113.8(8)
N6 C22 C27 110.1(6)
N6 C22 C23 110.0(6)
C27 C22 C23 109.4(7)
N6 C22 H22 109.1
C27 C22 H22 109.1
C23 C22 H22 109.1
C22 C23 C24 117.5(7)
C22 C23 H23A 107.9
C24 C23 H23A 107.9
C22 C23 H23B 107.9
C24 C23 H23B 107.9
H23A C23 H23B 107.2
C26 C24 C25 110.9(10)
C26 C24 C23 111.7(8)
C25 C24 C23 110.1(8)
C26 C24 H24 108.0
C25 C24 H24 108.0
C23 C24 H24 108.0
C24 C25 H25A 109.5
C24 C25 H25B 109.5
H25A C25 H25B 109.5
C24 C25 H25C 109.5
H25A C25 H25C 109.5
H25B C25 H25C 109.5
C24 C26 H26A 109.5
C24 C26 H26B 109.5
H26A C26 H26B 109.5
C24 C26 H26C 109.5
H26A C26 H26C 109.5
H26B C26 H26C 109.5
N7 C27 C22 113.4(7)
N7 C27 H27A 108.9
C22 C27 H27A 108.9
N7 C27 H27B 108.9
C22 C27 H27B 108.9
H27A C27 H27B 107.7
O3 C28 N7 124.2(9)
O3 C28 N8 124.2(8)
N7 C28 N8 111.6(8)
N8 C29 C30 111.4(7)
N8 C29 C33 106.0(6)
C30 C29 C33 113.1(7)
N8 C29 H29 108.7
C30 C29 H29 108.7
C33 C29 H29 108.7
C29 C30 C32 111.0(9)
C29 C30 C31 110.8(8)
C32 C30 C31 106.8(8)
C29 C30 H30 109.4
C32 C30 H30 109.4
C31 C30 H30 109.4
C30 C31 H31A 109.5
C30 C31 H31B 109.5
H31A C31 H31B 109.5
C30 C31 H31C 109.5
H31A C31 H31C 109.5
H31B C31 H31C 109.5
C30 C32 H32A 109.5
C30 C32 H32B 109.5
H32A C32 H32B 109.5
C30 C32 H32C 109.5
H32A C32 H32C 109.5
H32B C32 H32C 109.5
N9 C33 C29 112.5(7)
N9 C33 H33A 109.1
C29 C33 H33A 109.1
N9 C33 H33B 109.1
C29 C33 H33B 109.1
H33A C33 H33B 107.8
O4 C34 N9 119.9(7)
O4 C34 N10 123.4(7)
N9 C34 N10 116.7(7)
N10 C35 C36 110.4(7)
N10 C35 C37 109.8(7)
C36 C35 C37 110.3(7)
N10 C35 H35 108.8
C36 C35 H35 108.8
C37 C35 H35 108.8
C35 C36 H36A 109.5
C35 C36 H36B 109.5
H36A C36 H36B 109.5
C35 C36 H36C 109.5
H36A C36 H36C 109.5
H36B C36 H36C 109.5
N11 C37 C35 114.9(7)
N11 C37 H37A 108.5
C35 C37 H37A 108.5
N11 C37 H37B 108.5
C35 C37 H37B 108.5
H37A C37 H37B 107.5
O5 C38 N12 123.6(7)
O5 C38 N11 122.2(7)
N12 C38 N11 114.3(7)
N12 C39 C40 112.0(8)
N12 C39 C44 110.8(7)
C40 C39 C44 109.9(6)
N12 C39 H39 108.0
C40 C39 H39 108.0
C44 C39 H39 108.0
C41 C40 C39 115.4(7)
C41 C40 H40A 108.4
C39 C40 H40A 108.4
C41 C40 H40B 108.4
C39 C40 H40B 108.4
H40A C40 H40B 107.5
C40 C41 C43 109.8(7)
C40 C41 C42 111.8(9)
C43 C41 C42 110.1(9)
C40 C41 H41 108.3
C43 C41 H41 108.3
C42 C41 H41 108.3
C41 C42 H42A 109.5
C41 C42 H42B 109.5
H42A C42 H42B 109.5
C41 C42 H42C 109.5
H42A C42 H42C 109.5
H42B C42 H42C 109.5
C41 C43 H43A 109.5
C41 C43 H43B 109.5
H43A C43 H43B 109.5
C41 C43 H43C 109.5
H43A C43 H43C 109.5
H43B C43 H43C 109.5
N13 C44 C39 113.4(6)
N13 C44 H44A 108.9
C39 C44 H44A 108.9
N13 C44 H44B 108.9
C39 C44 H44B 108.9
H44A C44 H44B 107.7
O6 C45 N13 123.5(8)
O6 C45 N14 121.8(9)
N13 C45 N14 114.6(8)
N14 C46 H46A 109.5
N14 C46 H46B 109.5
H46A C46 H46B 109.5
N14 C46 H46C 109.5
H46A C46 H46C 109.5
H46B C46 H46C 109.5

loop_
_geom_bond_atom_site_label_1
_geom_bond_atom_site_label_2
_geom_bond_distance
S1 C9 1.680(8)
C1 C2 1.375(12)
C1 C6 1.393(12)
C1 H1 0.9300
O1 C15 1.255(10)
N1 C9 1.363(10)
N1 C4 1.404(8)
N1 H1A 0.8600
F1 C7 1.296(9)
O2 C21 1.230(10)
C2 C3 1.389(10)
C2 C8 1.473(13)
N2 C9 1.321(9)
N2 C10 1.429(10)
N2 H2 0.8600
F2 C7 1.326(12)
N3 C15 1.355(11)
N3 C14 1.469(9)
N3 H3A 0.8600
C3 C4 1.352(11)
C3 H3B 0.9300
O3 C28 1.239(10)
F3 C7 1.310(12)
N4 C15 1.354(9)
N4 C16 1.458(9)
N4 C19 1.484(10)
C4 C5 1.388(11)
O4 C34 1.236(8)
F4 C8 1.311(15)
N5 C21 1.366(10)
N5 C20 1.443(10)
N5 H5A 0.8600
C5 C6 1.374(10)
C5 H5B 0.9300
O5 C38 1.229(9)
F5 C8 1.185(12)
F6 C8 1.266(13)
C6 C7 1.478(11)
O6 C45 1.252(10)
N6 C21 1.366(10)
N6 C22 1.463(9)
N6 H6 0.8600
N7 C28 1.367(10)
N7 C27 1.471(9)
N9 C34 1.344(10)
N9 C33 1.472(9)
N9 H9 0.8600
N8 C28 1.365(11)
N8 C29 1.501(10)
N8 H8A 0.8900
N8 H8B 0.8900
N10 C34 1.343(9)
N10 C35 1.451(10)
N10 H10 0.8600
C10 C14 1.518(11)
C10 C11 1.518(10)
C10 H10A 0.9800
N11 C38 1.365(10)
N11 C37 1.434(9)
N11 H11 0.8600
C11 C13 1.507(14)
C11 C12 1.508(13)
C11 H11A 0.9800
C12 H12A 0.9600
C12 H12B 0.9600
C12 H12C 0.9600
N12 C38 1.361(9)
N12 C39 1.478(10)
N12 H12 0.8600
C13 H13A 0.9600
C13 H13B 0.9600
C13 H13C 0.9600
N13 C45 1.325(12)
N13 C44 1.455(10)
N13 H13 0.8600
N14 C45 1.359(11)
N14 C46 1.458(13)
N14 H14 0.8600
C14 H14A 0.9700
C14 H14B 0.9700
C19 C20 1.519(11)
C19 C18 1.538(11)
C19 H19 0.9800
C18 C17 1.529(12)
C18 H18A 0.9700
C18 H18B 0.9700
C17 C16 1.532(11)
C17 H17A 0.9700
C17 H17B 0.9700
C16 H16A 0.9700
C16 H16B 0.9700
C20 H20A 0.9700
C20 H20B 0.9700
C22 C27 1.513(10)
C22 C23 1.520(11)
C22 H22 0.9800
C23 C24 1.531(10)
C23 H23A 0.9700
C23 H23B 0.9700
C24 C26 1.533(15)
C24 C25 1.527(13)
C24 H24 0.9800
C25 H25A 0.9600
C25 H25B 0.9600
C25 H25C 0.9600
C26 H26A 0.9600
C26 H26B 0.9600
C26 H26C 0.9600
C27 H27A 0.9700
C27 H27B 0.9700
C29 C30 1.505(10)
C29 C33 1.548(10)
C29 H29 0.9800
C30 C32 1.512(14)
C30 C31 1.556(14)
C30 H30 0.9800
C31 H31A 0.9600
C31 H31B 0.9600
C31 H31C 0.9600
C32 H32A 0.9600
C32 H32B 0.9600
C32 H32C 0.9600
C33 H33A 0.9700
C33 H33B 0.9700
C35 C36 1.521(10)
C35 C37 1.530(12)
C35 H35 0.9800
C36 H36A 0.9600
C36 H36B 0.9600
C36 H36C 0.9600
C37 H37A 0.9700
C37 H37B 0.9700
C39 C40 1.533(11)
C39 C44 1.536(12)
C39 H39 0.9800
C40 C41 1.508(12)
C40 H40A 0.9700
C40 H40B 0.9700
C41 C43 1.528(12)
C41 C42 1.549(14)
C41 H41 0.9800
C42 H42A 0.9600
C42 H42B 0.9600
C42 H42C 0.9600
C43 H43A 0.9600
C43 H43B 0.9600
C43 H43C 0.9600
C44 H44A 0.9700
C44 H44B 0.9700
C46 H46A 0.9600
C46 H46B 0.9600
C46 H46C 0.9600

loop_
_geom_torsion_atom_site_label_1
_geom_torsion_atom_site_label_2
_geom_torsion_atom_site_label_3
_geom_torsion_atom_site_label_4
_geom_torsion
C6 C1 C2 C3 2.7(14)
C6 C1 C2 C8 -177.9(9)
C1 C2 C3 C4 -4.3(14)
C8 C2 C3 C4 176.3(10)
C2 C3 C4 C5 1.9(13)
C2 C3 C4 N1 -179.9(8)
C9 N1 C4 C3 -128.1(9)
C9 N1 C4 C5 50.2(13)
C3 C4 C5 C6 2.1(13)
N1 C4 C5 C6 -176.2(8)
C4 C5 C6 C1 -3.7(14)
C4 C5 C6 C7 177.3(9)
C2 C1 C6 C5 1.2(13)
C2 C1 C6 C7 -179.7(8)
C5 C6 C7 F1 151.0(9)
C1 C6 C7 F1 -28.1(13)
C5 C6 C7 F3 25.0(14)
C1 C6 C7 F3 -154.1(9)
C5 C6 C7 F2 -91.3(11)
C1 C6 C7 F2 89.6(11)
C10 N2 C9 N1 175.8(8)
C10 N2 C9 S1 -4.9(12)
C4 N1 C9 N2 -166.3(8)
C4 N1 C9 S1 14.4(13)
C1 C2 C8 F5 40.2(18)
C3 C2 C8 F5 -140.4(13)
C1 C2 C8 F6 171.3(11)
C3 C2 C8 F6 -9.3(18)
C1 C2 C8 F4 -79.5(13)
C3 C2 C8 F4 99.8(13)
C9 N2 C10 C14 -108.5(9)
C9 N2 C10 C11 123.0(9)
N2 C10 C11 C13 63.0(11)
C14 C10 C11 C13 -62.9(12)
N2 C10 C11 C12 -64.1(12)
C14 C10 C11 C12 170.0(10)
C15 N3 C14 C10 77.6(10)
N2 C10 C14 N3 54.1(10)
C11 C10 C14 N3 -177.9(8)
C15 N4 C19 C20 -101.3(8)
C16 N4 C19 C20 96.5(8)
C15 N4 C19 C18 140.3(7)
C16 N4 C19 C18 -21.9(8)
N4 C19 C18 C17 35.3(8)
C20 C19 C18 C17 -84.9(8)
C19 C18 C17 C16 -36.2(8)
C15 N4 C16 C17 -161.8(8)
C19 N4 C16 C17 -0.5(9)
C18 C17 C16 N4 23.0(9)
C16 N4 C15 O1 167.4(8)
C19 N4 C15 O1 7.8(12)
C16 N4 C15 N3 -10.1(12)
C19 N4 C15 N3 -169.7(7)
C14 N3 C15 O1 8.5(12)
C14 N3 C15 N4 -174.1(7)
C21 N5 C20 C19 83.7(9)
N4 C19 C20 N5 51.3(10)
C18 C19 C20 N5 164.9(7)
C22 N6 C21 O2 -12.5(11)
C22 N6 C21 N5 169.2(6)
C20 N5 C21 O2 0.3(11)
C20 N5 C21 N6 178.6(6)
C21 N6 C22 C27 -104.9(8)
C21 N6 C22 C23 134.5(7)
N6 C22 C23 C24 -52.2(11)
C27 C22 C23 C24 -173.2(8)
C22 C23 C24 C26 -60.0(12)
C22 C23 C24 C25 176.3(10)
C28 N7 C27 C22 94.1(9)
N6 C22 C27 N7 57.8(10)
C23 C22 C27 N7 178.8(7)
C27 N7 C28 O3 6.7(11)
C27 N7 C28 N8 -174.2(6)
C29 N8 C28 O3 -20.7(11)
C29 N8 C28 N7 160.2(6)
C28 N8 C29 C30 133.4(8)
C28 N8 C29 C33 -103.1(8)
N8 C29 C30 C32 -59.1(11)
C33 C29 C30 C32 -178.4(9)
N8 C29 C30 C31 -177.6(8)
C33 C29 C30 C31 63.1(11)
C34 N9 C33 C29 74.9(10)
N8 C29 C33 N9 59.4(10)
C30 C29 C33 N9 -178.2(8)
C33 N9 C34 O4 12.6(12)
C33 N9 C34 N10 -168.5(7)
C35 N10 C34 O4 -10.4(13)
C35 N10 C34 N9 170.8(7)
C34 N10 C35 C36 143.4(8)
C34 N10 C35 C37 -94.8(9)
C38 N11 C37 C35 84.2(11)
N10 C35 C37 N11 57.9(10)
C36 C35 C37 N11 179.7(7)
C39 N12 C38 O5 -13.1(14)
C39 N12 C38 N11 168.3(8)
C37 N11 C38 O5 7.6(14)
C37 N11 C38 N12 -173.7(8)
C38 N12 C39 C40 140.4(8)
C38 N12 C39 C44 -96.6(9)
N12 C39 C40 C41 -59.4(12)
C44 C39 C40 C41 177.1(9)
C39 C40 C41 C43 -177.3(10)
C39 C40 C41 C42 -54.7(12)
C45 N13 C44 C39 77.3(12)
N12 C39 C44 N13 52.0(11)
C40 C39 C44 N13 176.2(8)
C44 N13 C45 O6 3.3(15)
C44 N13 C45 N14 -175.4(8)
C46 N14 C45 O6 1.1(17)
C46 N14 C45 N13 179.8(11)
